data_4080372
loop_
_publ_author_name
'Matson, Ellen M.'
'Forrest, William P.'
'Fanwick, Phillip E.'
'Bart, Suzanne C.'

_publ_section_title
;
 Synthesis and Reactivity of Trivalent Tp*U(CH2Ph)2(THF): Insertion vs
 Oxidation at Low-Valent Uranium--Carbon Bonds
;
_journal_issue 5
_journal_name_full Organometallics
_journal_page_first 1484
_journal_paper_doi 10.1021/om301139h
_journal_volume 32
_journal_year 2013
_chemical_absolute_configuration ad
_chemical_formula_moiety 'C33 H44 B1 N6 O1 U1'
_chemical_formula_sum 'C33 H44 B N6 O U'
_chemical_formula_weight 789.60
_space_group_IT_number 43
_symmetry_cell_setting orthorhombic
_symmetry_space_group_name_Hall 'F 2 -2d'
_symmetry_space_group_name_H-M 'F d d 2'
_atom_type_scat_source 'International Tables for Crystallography (Vol C)'
_cell_angle_alpha 90.00
_cell_angle_beta 90.00
_cell_angle_gamma 90.00
_cell_formula_units_Z 16
_cell_length_a 28.1568(11)
_cell_length_b 40.7185(18)
_cell_length_c 11.4426(4)
_cell_measurement_reflns_used 54850
_cell_measurement_temperature 150.00(2)
_cell_measurement_theta_max 27
_cell_measurement_theta_min 2
_cell_volume 13119.0(9)
_computing_cell_refinement 'DENZO/SCALEPACK (Otwinowski &amp; Minor, 1996)'
_computing_data_collection 'Collect (Nonius, 1998)'
_computing_data_reduction 'DENZO/SCALEPACK (Otwinowski &amp; Minor, 1996)'
_computing_molecular_graphics
;
    ORTEP (Johnson, 1976)
    PLATON (Spek, 2003)
;
_computing_publication_material 'SHELX97(Sheldrick, 2008) and local programs'
_computing_structure_refinement 'SHELX97 (Sheldrick, 2008)'
_computing_structure_solution
;
 PATTY (DIRDIF, Beurskins, 2008)
;
_diffrn_ambient_temperature 150.00(2)
_diffrn_measured_fraction_theta_full 0.9970
_diffrn_measured_fraction_theta_max 0.9970
_diffrn_measurement_device_type Nonius_KappaCCD
_diffrn_measurement_method \w
_diffrn_radiation_monochromator 'graphite 002'
_diffrn_radiation_type MO-K\a
_diffrn_radiation_wavelength 0.71073
_diffrn_reflns_av_R_equivalents 0.1030
_diffrn_reflns_av_sigmaI/netI 0.0411
_diffrn_reflns_limit_h_max 36
_diffrn_reflns_limit_h_min -36
_diffrn_reflns_limit_k_max 52
_diffrn_reflns_limit_k_min -52
_diffrn_reflns_limit_l_max 14
_diffrn_reflns_limit_l_min -14
_diffrn_reflns_number 54850
_diffrn_reflns_theta_full 25.0
_diffrn_reflns_theta_max 27.49
_diffrn_reflns_theta_min 2.44
_diffrn_standards_number 0
_exptl_absorpt_coefficient_mu 4.984
_exptl_absorpt_correction_T_max 0.9852
_exptl_absorpt_correction_T_min 0.9618
_exptl_absorpt_correction_type multi-scan
_exptl_absorpt_process_details 'SCALEPACK (Otwinowski &amp; Minor, 1997)'
_exptl_crystal_colour_primary blue
_exptl_crystal_density_diffrn 1.599
_exptl_crystal_density_method 'not measured'
_exptl_crystal_description plate
_exptl_crystal_F_000 6224
_exptl_crystal_size_max 0.01
_exptl_crystal_size_mid 0.00
_exptl_crystal_size_min 0.00
_refine_diff_density_max 0.70
_refine_diff_density_min -0.88
_refine_ls_abs_structure_details 'Flack H. D. (1983), Acta Cryst. A39, 876-881'
_refine_ls_abs_structure_Flack 0.423(9)
_refine_ls_extinction_method none
_refine_ls_goodness_of_fit_ref 1.050
_refine_ls_hydrogen_treatment mixed
_refine_ls_matrix_type full
_refine_ls_number_parameters 390
_refine_ls_number_reflns 7382
_refine_ls_number_restraints 7
_refine_ls_R_factor_all 0.054
_refine_ls_R_factor_gt 0.039
_refine_ls_shift/su_max 0.000
_refine_ls_structure_factor_coef Fsqd
_refine_ls_weighting_details '1/[\s^2^(Fo^2^)+(0.0112P)^2^+334.7383P] where P=(Fo^2^+2Fc^2^)/3'
_refine_ls_weighting_scheme calc
_refine_ls_wR_factor_gt 0.074
_refine_ls_wR_factor_ref 0.079
_reflns_Friedel_coverage 0.9325
_reflns_number_gt 6416
_reflns_number_total 7382
_reflns_threshold_expression &gt;2.0\s(I)
_cod_data_source_file om301139h_si_004.cif
_cod_data_source_block EMM23
_cod_depositor_comments
;
The following automatic conversions were performed:

'_refine_ls_weighting_scheme' value 'calc ' changed to 'calc'
according to /home/saulius/struct/CIF-dictionaries/cif_core.dic
dictionary named 'cif_core.dic' version 2.4.2 from 2011-04-26.

Automatic conversion script
Id: cif_fix_values 1891 2012-01-12 08:04:46Z andrius 

The following automatic conversions were performed:

data name '_iucr_refine_instruction_details' was replaced with
'_iucr_refine_instructions_details' as specified in the replacement
file 'data/replacement-values/replacement_tags.lst'.

Automatic conversion script
Id: cif_correct_tags 9268 2022-04-12 08:56:07Z antanas 
;
_cod_original_formula_sum 'C33 H44 B1 N6 O1 U1'
_cod_database_code 4080372

loop_
_symmetry_equiv_pos_as_xyz
'x, y, z'
'-x, -y, z'
'x+1/4, -y+1/4, z+1/4'
'-x+1/4, y+1/4, z+1/4'
'x, y+1/2, z+1/2'
'-x, -y+1/2, z+1/2'
'x+1/4, -y+3/4, z+3/4'
'-x+1/4, y+3/4, z+3/4'
'x+1/2, y, z+1/2'
'-x+1/2, -y, z+1/2'
'x+3/4, -y+1/4, z+3/4'
'-x+3/4, y+1/4, z+3/4'
'x+1/2, y+1/2, z'
'-x+1/2, -y+1/2, z'
'x+3/4, -y+3/4, z+1/4'
'-x+3/4, y+3/4, z+1/4'

loop_
_atom_site_label
_atom_site_fract_x
_atom_site_fract_y
_atom_site_fract_z
_atom_site_U_iso_or_equiv
_atom_site_adp_type
_atom_site_occupancy
_atom_site_symmetry_multiplicity
_atom_site_calc_flag
_atom_site_refinement_flags
_atom_site_disorder_assembly
_atom_site_disorder_group
U1 0.138324(9) 0.060848(6) -0.00121(3) 0.02450(6) Uani 1 1 d . . .
O61 0.05174(18) 0.07456(14) -0.0457(5) 0.0394(14) Uani 1 1 d . C .
N11 0.2245(2) 0.07600(14) -0.0473(5) 0.0263(13) Uani 1 1 d . . .
N12 0.2367(2) 0.09638(15) -0.1397(6) 0.0303(14) Uani 1 1 d . . .
N21 0.1378(2) 0.06959(16) -0.2288(6) 0.0311(17) Uani 1 1 d . . .
N22 0.1678(2) 0.09232(14) -0.2792(5) 0.0292(14) Uani 1 1 d . . .
N31 0.1376(2) 0.12473(15) -0.0449(5) 0.0286(14) Uani 1 1 d . . .
N32 0.1686(2) 0.13740(15) -0.1266(6) 0.0309(14) Uani 1 1 d . . .
C13 0.2843(3) 0.0975(2) -0.1512(8) 0.0381(19) Uani 1 1 d . . .
C14 0.3039(3) 0.0779(2) -0.0660(8) 0.043(2) Uani 1 1 d . . .
C15 0.2657(2) 0.06526(17) -0.0054(16) 0.0318(16) Uani 1 1 d . . .
C16 0.3089(3) 0.1166(2) -0.2451(11) 0.054(2) Uani 1 1 d . . .
C17 0.2671(3) 0.0433(2) 0.1009(8) 0.042(2) Uani 1 1 d . . .
C23 0.1643(3) 0.0897(2) -0.3970(7) 0.0324(17) Uani 1 1 d . . .
C24 0.1322(3) 0.0658(2) -0.4215(7) 0.039(2) Uani 1 1 d . . .
C25 0.1157(3) 0.05390(19) -0.3164(7) 0.0338(18) Uani 1 1 d . . .
C26 0.1924(3) 0.1109(2) -0.4817(7) 0.048(2) Uani 1 1 d . . .
C27 0.0786(3) 0.0280(2) -0.2946(8) 0.046(2) Uani 1 1 d . . .
C33 0.1670(3) 0.17047(18) -0.1233(8) 0.040(2) Uani 1 1 d . . .
C34 0.1964(4) 0.1914(2) -0.2015(10) 0.067(3) Uani 1 1 d . . .
C35 0.1357(3) 0.17951(18) -0.0395(7) 0.041(2) Uani 1 1 d . . .
C36 0.1174(2) 0.15076(15) 0.0067(7) 0.0295(15) Uani 1 1 d . . .
C37 0.0819(3) 0.1475(2) 0.1032(8) 0.042(2) Uani 1 1 d . . .
C40 0.1030(3) 0.00158(17) 0.0119(8) 0.0359(17) Uani 1 1 d . . .
C41 0.1507(2) -0.01113(13) -0.0037(9) 0.0261(14) Uani 1 1 d . . .
C42 0.1741(3) -0.02917(19) 0.0852(8) 0.0384(19) Uani 1 1 d . . .
C43 0.2211(3) -0.0384(2) 0.0749(8) 0.041(2) Uani 1 1 d . . .
C44 0.2483(3) -0.02983(19) -0.0229(7) 0.041(2) Uani 1 1 d . . .
C45 0.2270(3) -0.0111(2) -0.1085(7) 0.041(2) Uani 1 1 d . . .
C46 0.1802(3) -0.00230(18) -0.0981(7) 0.0331(18) Uani 1 1 d . . .
C50 0.1597(4) 0.0838(2) 0.2045(8) 0.048(2) Uani 1 1 d . . .
C51 0.1267(3) 0.06043(17) 0.2563(10) 0.0310(19) Uani 1 1 d U . .
C52 0.0770(3) 0.0669(2) 0.2747(7) 0.049(2) Uani 1 1 d . . .
C53 0.0475(4) 0.0442(3) 0.3169(10) 0.071(4) Uani 1 1 d . . .
C54 0.0636(4) 0.0127(3) 0.3463(10) 0.065(3) Uani 1 1 d . . .
C55 0.1111(4) 0.0055(2) 0.3332(8) 0.049(2) Uani 1 1 d . . .
C56 0.1409(3) 0.0279(2) 0.2880(7) 0.045(2) Uani 1 1 d . . .
C62 0.0113(2) 0.0567(2) -0.002(2) 0.051(2) Uani 1 1 d . C .
C63 -0.0295(3) 0.0789(2) -0.0109(13) 0.060(3) Uani 1 1 d . . .
C65 0.0338(3) 0.0992(2) -0.1267(8) 0.045(2) Uani 1 1 d . . .
C64A -0.0133(7) 0.1072(6) -0.088(2) 0.053(7) Uiso 0.50(3) 1 d P C 1
C64B -0.0161(5) 0.0928(4) -0.1401(14) 0.026(5) Uiso 0.50(3) 1 d P C 2
B1 0.1993(3) 0.1158(2) -0.2099(8) 0.035(2) Uani 1 1 d . . .
H1 0.221(3) 0.1309(18) -0.274(7) 0.04(2) Uiso 1 1 d . . .
H14 0.3360 0.0740 -0.0522 0.052 Uiso 1 1 calc R . .
H24 0.1231 0.0588 -0.4955 0.047 Uiso 1 1 calc R . .
H35 0.1279 0.2008 -0.0175 0.050 Uiso 1 1 calc R . .
H42 0.1573 -0.0350 0.1521 0.046 Uiso 1 1 calc R . .
H43 0.2350 -0.0506 0.1344 0.049 Uiso 1 1 calc R . .
H44 0.2797 -0.0366 -0.0298 0.049 Uiso 1 1 calc R . .
H45 0.2444 -0.0044 -0.1734 0.049 Uiso 1 1 calc R . .
H46 0.1670 0.0104 -0.1574 0.040 Uiso 1 1 calc R . .
H52 0.0651 0.0876 0.2566 0.058 Uiso 1 1 calc R . .
H53 0.0156 0.0493 0.3269 0.085 Uiso 1 1 calc R . .
H54 0.0426 -0.0031 0.3743 0.078 Uiso 1 1 calc R . .
H55 0.1226 -0.0150 0.3557 0.059 Uiso 1 1 calc R . .
H56 0.1724 0.0219 0.2768 0.055 Uiso 1 1 calc R . .
H16A 0.2955 0.1111 -0.3197 0.081 Uiso 1 1 calc R . .
H16B 0.3421 0.1113 -0.2450 0.081 Uiso 1 1 calc R . .
H16C 0.3049 0.1397 -0.2311 0.081 Uiso 1 1 calc R . .
H17A 0.2690 0.0566 0.1701 0.063 Uiso 1 1 calc R . .
H17B 0.2944 0.0292 0.0966 0.063 Uiso 1 1 calc R . .
H17C 0.2388 0.0302 0.1036 0.063 Uiso 1 1 calc R . .
H26A 0.1886 0.1336 -0.4613 0.072 Uiso 1 1 calc R . .
H26B 0.1810 0.1074 -0.5597 0.072 Uiso 1 1 calc R . .
H26C 0.2254 0.1051 -0.4775 0.072 Uiso 1 1 calc R . .
H27A 0.0938 0.0072 -0.2808 0.069 Uiso 1 1 calc R . .
H27B 0.0582 0.0262 -0.3617 0.069 Uiso 1 1 calc R . .
H27C 0.0600 0.0339 -0.2275 0.069 Uiso 1 1 calc R . .
H34A 0.2294 0.1875 -0.1859 0.100 Uiso 1 1 calc R . .
H34B 0.1891 0.2141 -0.1877 0.100 Uiso 1 1 calc R . .
H34C 0.1896 0.1860 -0.2815 0.100 Uiso 1 1 calc R . .
H37A 0.0679 0.1260 0.1008 0.063 Uiso 1 1 calc R . .
H37B 0.0575 0.1638 0.0936 0.063 Uiso 1 1 calc R . .
H37C 0.0974 0.1507 0.1771 0.063 Uiso 1 1 calc R . .
H40A 0.0890 -0.0036 0.0872 0.043 Uiso 1 1 calc R . .
H40B 0.0814 -0.0039 -0.0513 0.043 Uiso 1 1 calc R . .
H50A 0.1925 0.0803 0.2268 0.057 Uiso 1 1 calc R . .
H50B 0.1506 0.1066 0.2159 0.057 Uiso 1 1 calc R . .
H62A 0.0164 0.0503 0.0787 0.062 Uiso 1 1 calc R . .
H62B 0.0059 0.0371 -0.0481 0.062 Uiso 1 1 calc R . .
H63A -0.0387 0.0869 0.0657 0.072 Uiso 1 1 calc R A 1
H63B -0.0564 0.0678 -0.0459 0.072 Uiso 1 1 calc R A 1
H64A -0.0345 0.1098 -0.1540 0.064 Uiso 0.50(3) 1 calc PR C 1
H64B -0.0131 0.1276 -0.0436 0.064 Uiso 0.50(3) 1 calc PR C 1
H64C -0.0220 0.0765 -0.2001 0.031 Uiso 0.50(3) 1 calc PR C 2
H64D -0.0336 0.1126 -0.1584 0.031 Uiso 0.50(3) 1 calc PR C 2
H65A 0.0539 0.1186 -0.1257 0.054 Uiso 1 1 calc R B 1
H65B 0.0329 0.0905 -0.2056 0.054 Uiso 1 1 calc R B 1

loop_
_atom_site_aniso_label
_atom_site_aniso_U_11
_atom_site_aniso_U_22
_atom_site_aniso_U_33
_atom_site_aniso_U_12
_atom_site_aniso_U_13
_atom_site_aniso_U_23
U1 0.02513(10) 0.02043(10) 0.02792(10) -0.00064(12) -0.00373(14) 0.00134(12)
O61 0.028(3) 0.042(3) 0.048(3) -0.001(2) -0.009(2) 0.022(3)
N11 0.027(3) 0.018(3) 0.034(3) 0.003(2) -0.005(3) 0.000(2)
N12 0.026(3) 0.025(3) 0.040(4) -0.002(3) 0.001(3) -0.006(3)
N21 0.036(4) 0.018(3) 0.039(5) -0.001(3) -0.007(3) 0.000(3)
N22 0.039(3) 0.020(3) 0.028(4) 0.007(3) -0.005(3) 0.001(2)
N31 0.031(3) 0.027(3) 0.028(3) -0.003(3) 0.001(3) 0.000(2)
N32 0.032(3) 0.025(3) 0.036(4) 0.003(3) 0.005(3) 0.001(3)
C13 0.034(4) 0.027(4) 0.053(5) -0.011(4) 0.004(4) -0.005(4)
C14 0.027(4) 0.041(5) 0.061(6) -0.004(4) -0.005(4) 0.003(4)
C15 0.031(3) 0.030(4) 0.034(4) 0.000(3) -0.008(6) -0.006(5)
C16 0.039(4) 0.052(5) 0.071(6) -0.013(4) 0.009(6) 0.005(6)
C17 0.037(5) 0.044(5) 0.046(5) 0.007(4) -0.011(4) 0.000(4)
C23 0.031(4) 0.036(4) 0.030(4) 0.011(3) -0.006(3) -0.004(3)
C24 0.042(5) 0.051(5) 0.025(3) 0.016(4) -0.009(3) -0.010(4)
C25 0.043(5) 0.026(4) 0.033(4) 0.006(4) -0.009(4) 0.004(3)
C26 0.054(5) 0.059(5) 0.032(5) 0.011(4) 0.013(4) 0.009(4)
C27 0.063(6) 0.031(4) 0.044(5) -0.006(4) -0.024(4) -0.004(4)
C33 0.052(5) 0.017(4) 0.051(5) -0.008(4) 0.017(4) 0.000(3)
C34 0.095(8) 0.023(4) 0.081(7) -0.007(5) 0.042(6) -0.002(5)
C35 0.048(5) 0.017(3) 0.060(6) 0.001(4) 0.017(4) -0.006(3)
C36 0.034(3) 0.021(3) 0.034(4) -0.002(3) -0.005(4) -0.009(3)
C37 0.046(5) 0.028(4) 0.053(5) 0.006(4) 0.012(4) 0.000(4)
C40 0.036(4) 0.034(4) 0.038(5) -0.005(3) -0.008(4) 0.003(4)
C41 0.028(3) 0.012(3) 0.038(4) 0.003(2) -0.011(5) 0.002(4)
C42 0.046(5) 0.025(4) 0.044(5) 0.001(4) 0.001(4) 0.002(4)
C43 0.054(6) 0.027(4) 0.042(5) 0.007(4) -0.007(4) 0.000(4)
C44 0.047(5) 0.034(4) 0.042(6) 0.015(4) -0.002(4) -0.002(4)
C45 0.054(5) 0.031(5) 0.036(4) 0.006(4) 0.005(4) -0.006(4)
C46 0.044(5) 0.021(4) 0.035(4) 0.007(3) -0.002(4) -0.008(3)
C50 0.054(6) 0.049(6) 0.040(5) 0.002(5) -0.001(4) -0.003(4)
C51 0.034(2) 0.032(3) 0.026(2) -0.0001(16) 0.0012(18) -0.0029(19)
C52 0.042(5) 0.065(6) 0.039(5) 0.015(4) 0.002(4) 0.026(4)
C53 0.038(6) 0.101(9) 0.073(7) 0.006(6) 0.008(5) 0.042(7)
C54 0.063(7) 0.063(7) 0.068(7) -0.001(6) 0.008(6) 0.028(6)
C55 0.067(7) 0.040(5) 0.042(5) 0.010(5) 0.004(5) 0.004(4)
C56 0.052(5) 0.048(5) 0.037(5) 0.016(4) 0.006(4) -0.012(4)
C62 0.033(4) 0.046(5) 0.076(6) -0.007(4) 0.000(8) 0.026(7)
C63 0.043(5) 0.057(6) 0.081(7) 0.006(4) 0.013(6) 0.014(7)
C65 0.038(5) 0.051(5) 0.046(5) 0.000(4) -0.003(4) 0.024(4)
B1 0.038(5) 0.035(5) 0.032(4) -0.005(4) 0.003(4) 0.003(4)

loop_
_atom_type_symbol
_atom_type_radius_bond
U 1.42
O 0.73
N 0.75
C 0.77
B 0.82
H 0.32

loop_
_geom_angle_atom_site_label_1
_geom_angle_atom_site_label_2
_geom_angle_atom_site_label_3
_geom_angle
O61 U1 N11 144.28(16)
O61 U1 C50 108.8(3)
N11 U1 C50 83.2(3)
O61 U1 C40 81.4(2)
N11 U1 C40 126.5(2)
C50 U1 C40 111.6(3)
O61 U1 N21 76.55(18)
N11 U1 N21 76.60(19)
C50 U1 N21 148.0(3)
C40 U1 N21 100.4(2)
O61 U1 N31 74.94(19)
N11 U1 N31 74.43(19)
C50 U1 N31 79.6(3)
C40 U1 N31 156.1(2)
N21 U1 N31 71.33(19)
O61 U1 C41 109.15(17)
N11 U1 C41 97.21(18)
C50 U1 C41 109.8(3)
C40 U1 C41 29.4(2)
N21 U1 C41 97.2(2)
N31 U1 C41 167.0(2)
O61 U1 C51 95.4(2)
N11 U1 C51 108.1(2)
C50 U1 C51 29.4(2)
C40 U1 C51 84.0(2)
N21 U1 C51 170.01(19)
N31 U1 C51 101.09(18)
C41 U1 C51 91.0(2)
O61 U1 C46 118.9(2)
N11 U1 C46 76.2(2)
C50 U1 C46 123.0(3)
C40 U1 C46 52.2(2)
N21 U1 C46 75.8(2)
N31 U1 C46 139.9(2)
C41 U1 C46 27.2(2)
C51 U1 C46 113.6(2)
C62 O61 C65 107.1(7)
C62 O61 U1 125.2(6)
C65 O61 U1 127.6(4)
C15 N11 N12 104.8(8)
C15 N11 U1 132.3(6)
N12 N11 U1 122.4(4)
C13 N12 N11 110.0(6)
C13 N12 B1 127.7(7)
N11 N12 B1 122.2(6)
C25 N21 N22 107.0(6)
C25 N21 U1 132.7(5)
N22 N21 U1 120.1(5)
C23 N22 N21 108.6(6)
C23 N22 B1 127.5(7)
N21 N22 B1 124.0(6)
C36 N31 N32 105.7(6)
C36 N31 U1 134.2(5)
N32 N31 U1 119.4(4)
C33 N32 N31 109.5(6)
C33 N32 B1 126.8(7)
N31 N32 B1 123.6(6)
N12 C13 C14 108.1(7)
N12 C13 C16 123.3(8)
C14 C13 C16 128.7(8)
C13 C14 C15 105.0(8)
C13 C14 H14 127.50
C15 C14 H14 127.50
N11 C15 C14 112.2(11)
N11 C15 C17 120.6(9)
C14 C15 C17 127.2(8)
C13 C16 H16A 109.50
C13 C16 H16B 109.50
H16A C16 H16B 109.50
C13 C16 H16C 109.50
H16A C16 H16C 109.50
H16B C16 H16C 109.50
C15 C17 H17A 109.50
C15 C17 H17B 109.50
H17A C17 H17B 109.50
C15 C17 H17C 109.50
H17A C17 H17C 109.50
H17B C17 H17C 109.50
N22 C23 C24 108.1(7)
N22 C23 C26 123.5(7)
C24 C23 C26 128.5(7)
C23 C24 C25 107.3(7)
C23 C24 H24 126.30
C25 C24 H24 126.30
N21 C25 C24 109.1(7)
N21 C25 C27 122.1(7)
C24 C25 C27 128.8(8)
C23 C26 H26A 109.50
C23 C26 H26B 109.50
H26A C26 H26B 109.50
C23 C26 H26C 109.50
H26A C26 H26C 109.50
H26B C26 H26C 109.50
C25 C27 H27A 109.50
C25 C27 H27B 109.50
H27A C27 H27B 109.50
C25 C27 H27C 109.50
H27A C27 H27C 109.50
H27B C27 H27C 109.50
N32 C33 C35 108.2(7)
N32 C33 C34 122.5(7)
C35 C33 C34 129.3(7)
C33 C34 H34A 109.50
C33 C34 H34B 109.50
H34A C34 H34B 109.50
C33 C34 H34C 109.50
H34A C34 H34C 109.50
H34B C34 H34C 109.50
C33 C35 C36 106.4(7)
C33 C35 H35 126.80
C36 C35 H35 126.80
N31 C36 C35 110.1(7)
N31 C36 C37 122.7(6)
C35 C36 C37 127.2(6)
C36 C37 H37A 109.50
C36 C37 H37B 109.50
H37A C37 H37B 109.50
C36 C37 H37C 109.50
H37A C37 H37C 109.50
H37B C37 H37C 109.50
C41 C40 U1 88.3(4)
C41 C40 H40A 113.90
U1 C40 H40A 113.90
C41 C40 H40B 113.90
U1 C40 H40B 113.90
H40A C40 H40B 111.10
C46 C41 C42 114.1(6)
C46 C41 C40 123.3(7)
C42 C41 C40 121.8(9)
C46 C41 U1 79.8(4)
C42 C41 U1 124.2(5)
C40 C41 U1 62.3(3)
C43 C42 C41 121.7(8)
C43 C42 H42 119.20
C41 C42 H42 119.20
C42 C43 C44 121.7(8)
C42 C43 H43 119.10
C44 C43 H43 119.10
C45 C44 C43 117.8(8)
C45 C44 H44 121.10
C43 C44 H44 121.10
C46 C45 C44 120.0(8)
C46 C45 H45 120.00
C44 C45 H45 120.00
C45 C46 C41 124.6(7)
C45 C46 U1 128.7(5)
C41 C46 U1 73.0(4)
C45 C46 H46 117.70
C41 C46 H46 117.70
U1 C46 H46 69.00
C51 C50 U1 89.1(6)
C51 C50 H50A 113.80
U1 C50 H50A 113.80
C51 C50 H50B 113.80
U1 C50 H50B 113.80
H50A C50 H50B 111.00
C56 C51 C52 113.8(8)
C56 C51 C50 122.1(9)
C52 C51 C50 124.1(8)
C56 C51 U1 103.1(6)
C52 C51 U1 104.6(6)
C50 C51 U1 61.4(5)
C53 C52 C51 122.1(9)
C53 C52 H52 118.90
C51 C52 H52 118.90
C52 C53 C54 121.3(10)
C52 C53 H53 119.30
C54 C53 H53 119.30
C55 C54 C53 118.9(10)
C55 C54 H54 120.60
C53 C54 H54 120.60
C56 C55 C54 120.3(9)
C56 C55 H55 119.80
C54 C55 H55 119.80
C55 C56 C51 123.5(9)
C55 C56 H56 118.30
C51 C56 H56 118.30
O61 C62 C63 106.5(8)
O61 C62 H62A 110.40
C63 C62 H62A 110.40
O61 C62 H62B 110.40
C63 C62 H62B 110.40
H62A C62 H62B 108.60
C62 C63 C64A 105.9(11)
C62 C63 C64B 95.5(12)
C64A C63 C64B 30.9(9)
C62 C63 H63A 110.60
C64A C63 H63A 110.60
C64B C63 H63A 140.30
C62 C63 H63B 110.60
C64A C63 H63B 110.60
C64B C63 H63B 88.20
H63A C63 H63B 108.70
C64A C65 C64B 34.2(10)
C64A C65 O61 106.3(10)
C64B C65 O61 106.4(8)
C64A C65 H65A 110.50
C64B C65 H65A 136.00
O61 C65 H65A 110.50
C64A C65 H65B 110.50
C64B C65 H65B 79.10
O61 C65 H65B 110.50
H65A C65 H65B 108.70
C65 C64A C63 106.5(14)
C65 C64A H64A 110.40
C63 C64A H64A 110.40
C65 C64A H64B 110.40
C63 C64A H64B 110.40
H64A C64A H64B 108.60
C65 C64B C63 101.1(10)
C65 C64B H64C 111.60
C63 C64B H64C 111.60
C65 C64B H64D 111.60
C63 C64B H64D 111.60
H64C C64B H64D 109.40
N22 B1 N12 110.3(7)
N22 B1 N32 110.5(7)
N12 B1 N32 110.4(7)
N22 B1 H1 109(4)
N12 B1 H1 104(4)
N32 B1 H1 113(4)

loop_
_geom_bond_atom_site_label_1
_geom_bond_atom_site_label_2
_geom_bond_distance
U1 O61 2.552(5)
U1 N11 2.559(6)
U1 C50 2.604(9)
U1 C40 2.615(7)
U1 N21 2.629(7)
U1 N31 2.649(6)
U1 C41 2.952(5)
U1 C51 2.964(12)
U1 C46 3.038(7)
O61 C62 1.441(11)
O61 C65 1.457(9)
N11 C15 1.328(10)
N11 N12 1.387(8)
N12 C13 1.348(10)
N12 B1 1.543(11)
N21 C25 1.342(11)
N21 N22 1.379(9)
N22 C23 1.356(9)
N22 B1 1.525(11)
N31 C36 1.340(9)
N31 N32 1.379(8)
N32 C33 1.348(10)
N32 B1 1.559(11)
C13 C14 1.377(12)
C13 C16 1.496(13)
C14 C15 1.381(14)
C14 H14 0.9300
C15 C17 1.510(17)
C16 H16A 0.9600
C16 H16B 0.9600
C16 H16C 0.9600
C17 H17A 0.9600
C17 H17B 0.9600
C17 H17C 0.9600
C23 C24 1.357(12)
C23 C26 1.521(11)
C24 C25 1.378(11)
C24 H24 0.9300
C25 C27 1.506(12)
C26 H26A 0.9600
C26 H26B 0.9600
C26 H26C 0.9600
C27 H27A 0.9600
C27 H27B 0.9600
C27 H27C 0.9600
C33 C35 1.355(11)
C33 C34 1.486(12)
C34 H34A 0.9600
C34 H34B 0.9600
C34 H34C 0.9600
C35 C36 1.383(10)
C35 H35 0.9300
C36 C37 1.497(11)
C37 H37A 0.9600
C37 H37B 0.9600
C37 H37C 0.9600
C40 C41 1.451(9)
C40 H40A 0.9700
C40 H40B 0.9700
C41 C46 1.410(12)
C41 C42 1.416(11)
C42 C43 1.380(12)
C42 H42 0.9300
C43 C44 1.400(12)
C43 H43 0.9300
C44 C45 1.380(11)
C44 H44 0.9300
C45 C46 1.370(11)
C45 H45 0.9300
C46 H46 0.9300
C50 C51 1.457(12)
C50 H50A 0.9700
C50 H50B 0.9700
C51 C56 1.432(11)
C51 C52 1.438(12)
C52 C53 1.334(13)
C52 H52 0.9300
C53 C54 1.401(15)
C53 H53 0.9300
C54 C55 1.376(14)
C54 H54 0.9300
C55 C56 1.341(13)
C55 H55 0.9300
C56 H56 0.9300
C62 C63 1.466(11)
C62 H62A 0.9700
C62 H62B 0.9700
C63 C64A 1.52(2)
C63 C64B 1.625(19)
C63 H63A 0.9700
C63 H63B 0.9700
C65 C64A 1.44(2)
C65 C64B 1.438(17)
C65 H65A 0.9700
C65 H65B 0.9700
C64A H64A 0.9700
C64A H64B 0.9700
C64B H64C 0.9700
C64B H64D 0.9700
B1 H1 1.14(8)

loop_
_geom_torsion_atom_site_label_1
_geom_torsion_atom_site_label_2
_geom_torsion_atom_site_label_3
_geom_torsion_atom_site_label_4
_geom_torsion
N11 U1 O61 C62 175.2(11)
C50 U1 O61 C62 -79.9(12)
C40 U1 O61 C62 30.0(11)
N21 U1 O61 C62 133.0(11)
N31 U1 O61 C62 -153.1(11)
C41 U1 O61 C62 39.9(12)
C51 U1 O61 C62 -53.0(11)
C46 U1 O61 C62 67.7(12)
N11 U1 O61 C65 1.4(8)
C50 U1 O61 C65 106.3(7)
C40 U1 O61 C65 -143.7(7)
N21 U1 O61 C65 -40.8(7)
N31 U1 O61 C65 33.1(7)
C41 U1 O61 C65 -133.9(7)
C51 U1 O61 C65 133.2(7)
C46 U1 O61 C65 -106.0(7)
O61 U1 N11 C15 176.2(9)
C50 U1 N11 C15 63.3(9)
C40 U1 N11 C15 -48.5(10)
N21 U1 N11 C15 -141.6(9)
N31 U1 N11 C15 144.4(9)
C41 U1 N11 C15 -45.8(10)
C51 U1 N11 C15 47.6(9)
C46 U1 N11 C15 -63.1(9)
O61 U1 N11 N12 -12.1(6)
C50 U1 N11 N12 -125.0(5)
C40 U1 N11 N12 123.2(5)
N21 U1 N11 N12 30.1(5)
N31 U1 N11 N12 -43.9(5)
C41 U1 N11 N12 125.9(5)
C51 U1 N11 N12 -140.7(5)
C46 U1 N11 N12 108.6(5)
C15 N11 N12 C13 -0.1(9)
U1 N11 N12 C13 -173.7(5)
C15 N11 N12 B1 -176.6(8)
U1 N11 N12 B1 9.7(9)
O61 U1 N21 C25 -62.5(7)
N11 U1 N21 C25 141.3(8)
C50 U1 N21 C25 -166.5(7)
C40 U1 N21 C25 16.0(8)
N31 U1 N21 C25 -140.8(8)
C41 U1 N21 C25 45.6(7)
C51 U1 N21 C25 -99.2(16)
C46 U1 N21 C25 62.5(7)
O61 U1 N21 N22 124.1(5)
N11 U1 N21 N22 -32.1(5)
C50 U1 N21 N22 20.1(8)
C40 U1 N21 N22 -157.5(5)
N31 U1 N21 N22 45.7(5)
C41 U1 N21 N22 -127.9(5)
C51 U1 N21 N22 87.4(13)
C46 U1 N21 N22 -111.0(5)
C25 N21 N22 C23 -1.2(8)
U1 N21 N22 C23 173.8(5)
C25 N21 N22 B1 179.1(7)
U1 N21 N22 B1 -5.9(9)
O61 U1 N31 C36 63.5(7)
N11 U1 N31 C36 -135.1(7)
C50 U1 N31 C36 -49.3(7)
C40 U1 N31 C36 71.2(9)
N21 U1 N31 C36 144.1(7)
C41 U1 N31 C36 173.6(7)
C51 U1 N31 C36 -29.1(7)
C46 U1 N31 C36 -179.2(6)
O61 U1 N31 N32 -127.7(5)
N11 U1 N31 N32 33.7(5)
C50 U1 N31 N32 119.4(6)
C40 U1 N31 N32 -120.1(7)
N21 U1 N31 N32 -47.1(5)
C41 U1 N31 N32 -17.7(12)
C51 U1 N31 N32 139.6(5)
C46 U1 N31 N32 -10.5(7)
C36 N31 N32 C33 0.2(9)
U1 N31 N32 C33 -171.4(6)
C36 N31 N32 B1 -178.6(7)
U1 N31 N32 B1 9.8(9)
N11 N12 C13 C14 -0.2(9)
B1 N12 C13 C14 176.1(8)
N11 N12 C13 C16 178.1(8)
B1 N12 C13 C16 -5.6(13)
N12 C13 C14 C15 0.3(10)
C16 C13 C14 C15 -177.8(10)
N12 N11 C15 C14 0.3(11)
U1 N11 C15 C14 173.1(6)
N12 N11 C15 C17 177.2(8)
U1 N11 C15 C17 -10.1(15)
C13 C14 C15 N11 -0.4(12)
C13 C14 C15 C17 -177.0(10)
N21 N22 C23 C24 0.4(8)
B1 N22 C23 C24 -180.0(7)
N21 N22 C23 C26 -179.8(7)
B1 N22 C23 C26 -0.1(12)
N22 C23 C24 C25 0.6(9)
C26 C23 C24 C25 -179.3(8)
N22 N21 C25 C24 1.5(8)
U1 N21 C25 C24 -172.5(5)
N22 N21 C25 C27 -177.8(7)
U1 N21 C25 C27 8.2(12)
C23 C24 C25 N21 -1.3(9)
C23 C24 C25 C27 177.9(8)
N31 N32 C33 C35 0.6(10)
B1 N32 C33 C35 179.4(8)
N31 N32 C33 C34 -179.8(9)
B1 N32 C33 C34 -1.0(14)
N32 C33 C35 C36 -1.1(10)
C34 C33 C35 C36 179.3(10)
N32 N31 C36 C35 -0.9(9)
U1 N31 C36 C35 168.9(6)
N32 N31 C36 C37 -178.8(7)
U1 N31 C36 C37 -9.0(12)
C33 C35 C36 N31 1.3(10)
C33 C35 C36 C37 179.1(8)
O61 U1 C40 C41 160.9(6)
N11 U1 C40 C41 5.4(7)
C50 U1 C40 C41 -92.3(6)
N21 U1 C40 C41 86.3(6)
N31 U1 C40 C41 153.3(5)
C51 U1 C40 C41 -102.7(6)
C46 U1 C40 C41 23.5(5)
U1 C40 C41 C46 -54.3(7)
U1 C40 C41 C42 115.0(6)
O61 U1 C41 C46 116.3(4)
N11 U1 C41 C46 -39.2(5)
C50 U1 C41 C46 -124.5(5)
C40 U1 C41 C46 136.4(8)
N21 U1 C41 C46 38.1(5)
N31 U1 C41 C46 10.1(11)
C51 U1 C41 C46 -147.6(5)
O61 U1 C41 C42 -131.4(6)
N11 U1 C41 C42 73.1(7)
C50 U1 C41 C42 -12.2(7)
C40 U1 C41 C42 -111.3(10)
N21 U1 C41 C42 150.4(7)
N31 U1 C41 C42 122.4(10)
C51 U1 C41 C42 -35.3(7)
C46 U1 C41 C42 112.3(8)
O61 U1 C41 C40 -20.1(6)
N11 U1 C41 C40 -175.6(5)
C50 U1 C41 C40 99.1(6)
N21 U1 C41 C40 -98.3(6)
N31 U1 C41 C40 -126.3(9)
C51 U1 C41 C40 76.0(6)
C46 U1 C41 C40 -136.4(8)
C46 C41 C42 C43 -3.1(11)
C40 C41 C42 C43 -173.3(7)
U1 C41 C42 C43 -97.2(9)
C41 C42 C43 C44 1.2(13)
C42 C43 C44 C45 1.5(12)
C43 C44 C45 C46 -2.1(12)
C44 C45 C46 C41 0.0(12)
C44 C45 C46 U1 95.6(9)
C42 C41 C46 C45 2.6(11)
C40 C41 C46 C45 172.6(7)
U1 C41 C46 C45 125.7(7)
C42 C41 C46 U1 -123.1(6)
C40 C41 C46 U1 46.9(6)
O61 U1 C46 C45 163.7(7)
N11 U1 C46 C45 18.7(7)
C50 U1 C46 C45 -53.4(8)
C40 U1 C46 C45 -146.4(9)
N21 U1 C46 C45 98.1(8)
N31 U1 C46 C45 62.5(8)
C41 U1 C46 C45 -121.0(10)
C51 U1 C46 C45 -85.3(8)
O61 U1 C46 C41 -75.2(5)
N11 U1 C46 C41 139.8(5)
C50 U1 C46 C41 67.6(5)
C40 U1 C46 C41 -25.4(4)
N21 U1 C46 C41 -140.8(5)
N31 U1 C46 C41 -176.5(4)
C51 U1 C46 C41 35.8(5)
O61 U1 C50 C51 66.3(6)
N11 U1 C50 C51 -148.3(6)
C40 U1 C50 C51 -21.6(6)
N21 U1 C50 C51 161.0(4)
N31 U1 C50 C51 136.3(6)
C41 U1 C50 C51 -53.1(6)
C46 U1 C50 C51 -79.7(6)
U1 C50 C51 C56 87.9(9)
U1 C50 C51 C52 -88.8(10)
O61 U1 C51 C56 121.0(6)
N11 U1 C51 C56 -86.3(6)
C50 U1 C51 C56 -119.6(9)
C40 U1 C51 C56 40.3(6)
N21 U1 C51 C56 156.7(11)
N31 U1 C51 C56 -163.4(6)
C41 U1 C51 C56 11.6(6)
C46 U1 C51 C56 -3.9(7)
O61 U1 C51 C52 1.7(6)
N11 U1 C51 C52 154.4(5)
C50 U1 C51 C52 121.1(8)
C40 U1 C51 C52 -79.0(6)
N21 U1 C51 C52 37.4(16)
N31 U1 C51 C52 77.4(6)
C41 U1 C51 C52 -107.6(6)
C46 U1 C51 C52 -123.1(5)
O61 U1 C51 C50 -119.4(6)
N11 U1 C51 C50 33.3(6)
C40 U1 C51 C50 159.9(6)
N21 U1 C51 C50 -83.7(16)
N31 U1 C51 C50 -43.8(6)
C41 U1 C51 C50 131.2(6)
C46 U1 C51 C50 115.7(6)
C56 C51 C52 C53 -0.4(15)
C50 C51 C52 C53 176.5(10)
U1 C51 C52 C53 111.4(10)
C51 C52 C53 C54 0.4(18)
C52 C53 C54 C55 1.2(18)
C53 C54 C55 C56 -2.9(17)
C54 C55 C56 C51 3.1(15)
C52 C51 C56 C55 -1.3(14)
C50 C51 C56 C55 -178.3(9)
U1 C51 C56 C55 -114.0(8)
C65 O61 C62 C63 -25.7(17)
U1 O61 C62 C63 159.4(9)
O61 C62 C63 C64A 13(2)
O61 C62 C63 C64B 42.8(16)
C62 O61 C65 C64A 28.7(16)
U1 O61 C65 C64A -156.7(12)
C62 O61 C65 C64B -7.0(14)
U1 O61 C65 C64B 167.7(8)
C64B C65 C64A C63 75(2)
O61 C65 C64A C63 -20(2)
C62 C63 C64A C65 4(2)
C64B C63 C64A C65 -69(2)
C64A C65 C64B C63 -62.2(18)
O61 C65 C64B C63 32.9(12)
C62 C63 C64B C65 -45.9(13)
C64A C63 C64B C65 66.0(19)
C23 N22 B1 N12 -115.2(8)
N21 N22 B1 N12 64.4(9)
C23 N22 B1 N32 122.4(8)
N21 N22 B1 N32 -58.0(9)
C13 N12 B1 N22 116.9(8)
N11 N12 B1 N22 -67.2(9)
C13 N12 B1 N32 -120.6(8)
N11 N12 B1 N32 55.3(9)
C33 N32 B1 N22 -123.3(9)
N31 N32 B1 N22 55.3(9)
C33 N32 B1 N12 114.4(9)
N31 N32 B1 N12 -67.0(9)
